data_8102483
loop_
_publ_author_name
'Xiaochuan Li'
'Woo Taik Lim'
'Sung-Hoon Kim'
'Young-A Son'

_publ_section_title
;
 Crystal structure of 2-(4-(diphenylamino)benzylidene)malononitrile,
 C22H15N3
;
_journal_issue 3
_journal_name_full 'Zeitschrift f\"ur Kristallographie - New Crystal Structures'
_journal_page_first 493
_journal_volume 224
_journal_year 2009
_chemical_formula_sum 'C22 H19 N3'
_chemical_formula_weight 325.40
_space_group_IT_number 14
_symmetry_cell_setting monoclinic
_symmetry_space_group_name_Hall '-P 2ybc'
_symmetry_space_group_name_H-M 'P 1 21/c 1'
_atom_sites_solution_hydrogens geom
_atom_sites_solution_primary direct
_atom_sites_solution_secondary difmap
_audit_creation_method SHELXL-97
_cell_angle_alpha 90.00
_cell_angle_beta 95.13(3)
_cell_angle_gamma 90.00
_cell_formula_units_Z 4
_cell_length_a 6.9070(14)
_cell_length_b 15.666(3)
_cell_length_c 16.101(3)
_cell_measurement_temperature 293(2)
_cell_volume 1735.2(6)
_computing_cell_refinement 'HKL2000 (Otwinowski & Minor, 1997)'
_computing_data_collection 'COLLECT (Hooft, 1998)'
_computing_data_reduction 'HKL2000 (Otwinowski & Minor, 1997)'
_computing_molecular_graphics 'SHELXTL (Sheldrick, 1999)'
_computing_publication_material 'SHELXTL (Sheldrick, 1999); PLATON (Spek, 2003)'
_computing_structure_refinement 'SHELXL-97 (Sheldrick, 1997)'
_computing_structure_solution 'SHELXS-97 (Sheldrick, 1997)'
_diffrn_ambient_temperature 293(2)
_diffrn_detector_area_resol_mean 0
_diffrn_measured_fraction_theta_full 0.968
_diffrn_measured_fraction_theta_max 0.968
_diffrn_measurement_device_type 'ADSC Quantum 210'
_diffrn_measurement_method 'two \f and two \w scans with 2\% steps'
_diffrn_radiation_monochromator graphite
_diffrn_radiation_source 'Synchrotron radiation'
_diffrn_radiation_type 'Synchrotron radiation'
_diffrn_radiation_wavelength 0.76999
_diffrn_reflns_av_R_equivalents 0.0406
_diffrn_reflns_av_sigmaI/netI 0.0415
_diffrn_reflns_limit_h_max 0
_diffrn_reflns_limit_h_min -8
_diffrn_reflns_limit_k_max 20
_diffrn_reflns_limit_k_min -20
_diffrn_reflns_limit_l_max 20
_diffrn_reflns_limit_l_min -20
_diffrn_reflns_number 7359
_diffrn_reflns_theta_full 30.35
_diffrn_reflns_theta_max 30.35
_diffrn_reflns_theta_min 1.97
_diffrn_standards_decay_% 0
_diffrn_standards_interval_count 0
_diffrn_standards_interval_time 0
_diffrn_standards_number 0
_exptl_absorpt_coefficient_mu 0.075
_exptl_absorpt_correction_T_max 30.35
_exptl_absorpt_correction_T_min 1.97
_exptl_absorpt_correction_type none
_exptl_crystal_colour orange
_exptl_crystal_density_diffrn 1.246
_exptl_crystal_density_method 'not measured'
_exptl_crystal_description irregular
_exptl_crystal_F_000 688
_exptl_crystal_size_max 0.10
_exptl_crystal_size_mid 0.05
_exptl_crystal_size_min 0.03
_refine_diff_density_max 0.345
_refine_diff_density_min -0.365
_refine_diff_density_rms 0.096
_refine_ls_extinction_coef 0.125(8)
_refine_ls_extinction_expression Fc^*^=kFc[1+0.001xFc^2^\l^3^/sin(2\q)]^-1/4^
_refine_ls_extinction_method SHELXL
_refine_ls_goodness_of_fit_ref 1.121
_refine_ls_hydrogen_treatment mixed
_refine_ls_matrix_type full
_refine_ls_number_parameters 287
_refine_ls_number_reflns 3817
_refine_ls_number_restraints 0
_refine_ls_restrained_S_all 1.121
_refine_ls_R_factor_all 0.0516
_refine_ls_R_factor_gt 0.0479
_refine_ls_shift/su_max 0.000
_refine_ls_shift/su_mean 0.000
_refine_ls_structure_factor_coef Fsqd
_refine_ls_weighting_details 'calc w=1/[\s^2^(Fo^2^)+(0.0747P)^2^+0.4040P] where P=(Fo^2^+2Fc^2^)/3'
_refine_ls_weighting_scheme calc
_refine_ls_wR_factor_gt 0.1285
_refine_ls_wR_factor_ref 0.1313
_reflns_number_gt 3500
_reflns_number_total 3817
_reflns_threshold_expression >2sigma(I)
_cod_data_source_file 1267-2672.cff
_cod_data_source_block b
_cod_depositor_comments
;
The following automatic conversions were performed:
'_symmetry_cell_setting' value 'Monoclinic' changed to 'monoclinic'
according to '/home/saulius/struct/CIF-dictionaries/cif_core.dic'
dictionary named 'cif_core.dic' version 2.4.1 from 2010-06-29.

Automatic conversion script
Id: cif_fix_enum 1555 2011-01-17 13:19:09Z saulius 
;
_cod_original_sg_symbol_H-M P2(1)/c
_cod_database_code 8102483

loop_
_symmetry_equiv_pos_as_xyz
'x, y, z'
'-x, y+1/2, -z+1/2'
'-x, -y, -z'
'x, -y-1/2, z-1/2'

loop_
_atom_site_label
_atom_site_type_symbol
_atom_site_fract_x
_atom_site_fract_y
_atom_site_fract_z
_atom_site_U_iso_or_equiv
_atom_site_adp_type
_atom_site_occupancy
_atom_site_symmetry_multiplicity
_atom_site_calc_flag
_atom_site_refinement_flags
_atom_site_disorder_assembly
_atom_site_disorder_group
N1 N 0.28918(14) 0.20520(6) 0.26731(5) 0.0176(2) Uani 1 1 d . . .
N2 N 0.20828(15) -0.16661(6) 0.69771(6) 0.0229(2) Uani 1 1 d . . .
N3 N 0.20126(17) -0.20666(7) 0.43111(7) 0.0276(3) Uani 1 1 d . . .
C1 C 0.29990(16) 0.29633(7) 0.27726(6) 0.0171(2) Uani 1 1 d . . .
C2 C 0.46777(18) 0.33406(7) 0.31505(7) 0.0212(3) Uani 1 1 d . . .
C3 C 0.47505(18) 0.42227(7) 0.32601(7) 0.0225(3) Uani 1 1 d . . .
C4 C 0.31671(19) 0.47237(7) 0.29831(7) 0.0232(3) Uani 1 1 d . . .
C5 C 0.1514(2) 0.43455(8) 0.25980(8) 0.0260(3) Uani 1 1 d . . .
C6 C 0.14107(18) 0.34620(7) 0.24906(7) 0.0227(3) Uani 1 1 d . . .
C7 C 0.27344(17) 0.17184(6) 0.18364(6) 0.0172(2) Uani 1 1 d . . .
C8 C 0.43115(18) 0.17837(7) 0.13616(7) 0.0207(3) Uani 1 1 d . . .
C9 C 0.4168(2) 0.14424(8) 0.05588(7) 0.0247(3) Uani 1 1 d . . .
C10 C 0.2468(2) 0.10429(8) 0.02365(7) 0.0251(3) Uani 1 1 d . . .
C11 C 0.0893(2) 0.09948(8) 0.07103(7) 0.0262(3) Uani 1 1 d . . .
C12 C 0.10128(18) 0.13347(8) 0.15125(7) 0.0222(3) Uani 1 1 d . . .
C13 C 0.28528(15) 0.15210(6) 0.33494(6) 0.0151(2) Uani 1 1 d . . .
C14 C 0.29620(16) 0.06240(7) 0.32502(6) 0.0164(2) Uani 1 1 d . . .
C15 C 0.28623(16) 0.00830(7) 0.39181(6) 0.0163(2) Uani 1 1 d . . .
C16 C 0.26757(15) 0.03975(7) 0.47289(6) 0.0154(2) Uani 1 1 d . . .
C17 C 0.26486(16) 0.12928(7) 0.48277(6) 0.0165(2) Uani 1 1 d . . .
C18 C 0.27159(16) 0.18422(7) 0.41611(6) 0.0166(2) Uani 1 1 d . . .
C19 C 0.25162(15) -0.01203(7) 0.54554(6) 0.0163(2) Uani 1 1 d . . .
C20 C 0.23070(16) -0.09838(7) 0.55268(6) 0.0165(2) Uani 1 1 d . . .
C21 C 0.21541(17) -0.15795(7) 0.48490(7) 0.0193(2) Uani 1 1 d . . .
C22 C 0.21777(16) -0.13565(7) 0.63335(7) 0.0178(2) Uani 1 1 d . . .
H1 H 0.580(2) 0.2990(11) 0.3333(10) 0.032(4) Uiso 1 1 d . . .
H2 H 0.596(2) 0.4493(11) 0.3533(10) 0.031(4) Uiso 1 1 d . . .
H3 H 0.322(2) 0.5343(11) 0.3063(10) 0.034(4) Uiso 1 1 d . . .
H4 H 0.038(3) 0.4701(12) 0.2403(11) 0.037(4) Uiso 1 1 d . . .
H5 H 0.024(2) 0.3175(10) 0.2233(10) 0.028(4) Uiso 1 1 d . . .
H6 H 0.551(2) 0.2059(10) 0.1614(9) 0.026(4) Uiso 1 1 d . . .
H7 H 0.530(2) 0.1477(11) 0.0222(10) 0.030(4) Uiso 1 1 d . . .
H8 H 0.238(2) 0.0822(11) -0.0325(11) 0.032(4) Uiso 1 1 d . . .
H9 H -0.032(2) 0.0707(11) 0.0466(11) 0.035(4) Uiso 1 1 d . . .
H10 H -0.009(2) 0.1312(10) 0.1859(10) 0.028(4) Uiso 1 1 d . . .
H11 H 0.312(2) 0.0369(10) 0.2687(9) 0.022(4) Uiso 1 1 d . . .
H12 H 0.296(2) -0.0519(10) 0.3798(9) 0.022(4) Uiso 1 1 d . . .
H13 H 0.254(2) 0.1527(9) 0.5388(9) 0.020(3) Uiso 1 1 d . . .
H14 H 0.266(2) 0.2453(10) 0.4264(9) 0.023(4) Uiso 1 1 d . . .
H15 H 0.256(2) 0.0201(10) 0.5990(9) 0.023(4) Uiso 1 1 d . . .

loop_
_atom_site_aniso_label
_atom_site_aniso_U_11
_atom_site_aniso_U_22
_atom_site_aniso_U_33
_atom_site_aniso_U_23
_atom_site_aniso_U_13
_atom_site_aniso_U_12
N1 0.0255(6) 0.0142(4) 0.0130(4) -0.0008(3) 0.0010(3) -0.0007(3)
N2 0.0239(6) 0.0243(5) 0.0209(5) 0.0037(4) 0.0048(4) 0.0021(4)
N3 0.0340(7) 0.0231(5) 0.0259(5) -0.0026(4) 0.0044(4) -0.0021(4)
C1 0.0230(6) 0.0142(5) 0.0143(5) 0.0007(3) 0.0032(4) -0.0004(4)
C2 0.0228(7) 0.0185(5) 0.0221(5) 0.0011(4) 0.0008(4) 0.0002(4)
C3 0.0266(7) 0.0191(5) 0.0220(6) 0.0004(4) 0.0029(4) -0.0051(4)
C4 0.0349(7) 0.0150(5) 0.0201(5) 0.0012(4) 0.0049(4) -0.0004(4)
C5 0.0314(7) 0.0197(6) 0.0263(6) 0.0017(4) -0.0012(5) 0.0066(4)
C6 0.0243(7) 0.0207(5) 0.0223(6) -0.0009(4) -0.0023(4) 0.0014(4)
C7 0.0241(6) 0.0148(5) 0.0125(5) 0.0007(3) 0.0006(4) 0.0022(4)
C8 0.0240(7) 0.0206(5) 0.0177(5) 0.0036(4) 0.0025(4) 0.0008(4)
C9 0.0327(7) 0.0247(6) 0.0176(5) 0.0029(4) 0.0076(5) 0.0028(5)
C10 0.0400(8) 0.0212(5) 0.0142(5) -0.0007(4) 0.0027(4) 0.0015(4)
C11 0.0328(7) 0.0252(6) 0.0200(6) -0.0036(4) -0.0007(5) -0.0038(5)
C12 0.0251(7) 0.0232(5) 0.0185(5) -0.0021(4) 0.0029(4) -0.0014(4)
C13 0.0137(6) 0.0163(5) 0.0150(5) 0.0004(4) 0.0003(4) -0.0002(3)
C14 0.0172(6) 0.0170(5) 0.0150(5) -0.0016(4) 0.0015(4) 0.0010(4)
C15 0.0161(6) 0.0157(5) 0.0171(5) -0.0005(4) 0.0008(4) 0.0007(4)
C16 0.0134(6) 0.0173(5) 0.0156(5) 0.0008(4) 0.0010(4) 0.0006(3)
C17 0.0149(6) 0.0190(5) 0.0156(5) -0.0022(4) 0.0006(4) 0.0003(4)
C18 0.0180(6) 0.0152(5) 0.0163(5) -0.0019(4) 0.0006(4) 0.0005(4)
C19 0.0126(6) 0.0201(5) 0.0161(5) -0.0001(4) 0.0008(4) 0.0014(4)
C20 0.0131(5) 0.0200(5) 0.0164(5) 0.0010(4) 0.0013(4) 0.0012(4)
C21 0.0186(6) 0.0189(5) 0.0203(5) 0.0030(4) 0.0024(4) 0.0000(4)
C22 0.0146(6) 0.0187(5) 0.0201(5) -0.0002(4) 0.0012(4) 0.0016(4)

loop_
_atom_type_symbol
_atom_type_description
_atom_type_scat_dispersion_real
_atom_type_scat_dispersion_imag
_atom_type_scat_source
C C 0.0033 0.0016 'International Tables Vol C Tables 4.2.6.8 and 6.1.1.4'
H H 0.0000 0.0000 'International Tables Vol C Tables 4.2.6.8 and 6.1.1.4'
N N 0.0061 0.0033 'International Tables Vol C Tables 4.2.6.8 and 6.1.1.4'

loop_
_geom_angle_atom_site_label_1
_geom_angle_atom_site_label_2
_geom_angle_atom_site_label_3
_geom_angle
_geom_angle_site_symmetry_1
_geom_angle_site_symmetry_3
_geom_angle_publ_flag
C13 N1 C1 121.19(8) . . ?
C13 N1 C7 121.13(9) . . ?
C1 N1 C7 117.61(8) . . ?
C6 C1 C2 120.43(10) . . ?
C6 C1 N1 119.38(10) . . ?
C2 C1 N1 120.19(10) . . ?
C1 C2 C3 119.72(11) . . ?
C4 C3 C2 120.13(11) . . ?
C5 C4 C3 119.83(11) . . ?
C4 C5 C6 120.77(11) . . ?
C1 C6 C5 119.12(11) . . ?
C8 C7 C12 120.75(10) . . ?
C8 C7 N1 119.39(10) . . ?
C12 C7 N1 119.86(10) . . ?
C7 C8 C9 119.20(11) . . ?
C10 C9 C8 120.43(11) . . ?
C11 C10 C9 119.85(11) . . ?
C10 C11 C12 120.37(12) . . ?
C7 C12 C11 119.38(11) . . ?
N1 C13 C18 121.74(9) . . ?
N1 C13 C14 120.44(9) . . ?
C18 C13 C14 117.82(9) . . ?
C15 C14 C13 121.06(9) . . ?
C14 C15 C16 121.52(10) . . ?
C17 C16 C15 117.01(9) . . ?
C17 C16 C19 117.82(9) . . ?
C15 C16 C19 125.17(10) . . ?
C18 C17 C16 122.02(9) . . ?
C17 C18 C13 120.50(10) . . ?
C20 C19 C16 130.11(10) . . ?
C19 C20 C21 125.58(10) . . ?
C19 C20 C22 119.66(10) . . ?
C21 C20 C22 114.74(9) . . ?
N3 C21 C20 178.90(12) . . ?
N2 C22 C20 179.07(12) . . ?

loop_
_geom_bond_atom_site_label_1
_geom_bond_atom_site_label_2
_geom_bond_distance
_geom_bond_site_symmetry_2
_geom_bond_publ_flag
N1 C13 1.3726(13) . ?
N1 C1 1.4376(13) . ?
N1 C7 1.4401(13) . ?
N2 C22 1.1512(15) . ?
N3 C21 1.1518(16) . ?
C1 C6 1.3897(16) . ?
C1 C2 1.3922(16) . ?
C2 C3 1.3934(16) . ?
C3 C4 1.3870(18) . ?
C4 C5 1.3827(18) . ?
C5 C6 1.3960(16) . ?
C7 C8 1.3893(16) . ?
C7 C12 1.3915(16) . ?
C8 C9 1.3941(16) . ?
C9 C10 1.3895(19) . ?
C10 C11 1.3854(19) . ?
C11 C12 1.3926(16) . ?
C13 C18 1.4114(14) . ?
C13 C14 1.4170(14) . ?
C14 C15 1.3759(14) . ?
C15 C16 1.4120(14) . ?
C16 C17 1.4119(15) . ?
C16 C19 1.4357(14) . ?
C17 C18 1.3800(15) . ?
C19 C20 1.3665(15) . ?
C20 C21 1.4327(15) . ?
C20 C22 1.4341(15) . ?

loop_
_cod_related_entry_id
_cod_related_entry_database
_cod_related_entry_code
1 ChemSpider 13932890
